data_2211711
loop_
_publ_author_name
'Guo-Ding Sheng'
'Liang Shen'
'Yin-Zhi Jin'
'Juan Mei'

_publ_section_title
;
 Bis(\m-cantharidinato)bis[(1,10-phenanthroline)manganese(II)]
 hexahydrate
;
_journal_coeditor_code AT2187
_journal_issue 1
_journal_name_full 'Acta Crystallographica Section E'
_journal_page_first m241
_journal_page_last m243
_journal_paper_doi 10.1107/S1600536806053566
_journal_volume 63
_journal_year 2007
_chemical_formula_iupac '[Mn2 (C10 H12 O5)2 (C12 H8 N2)2], 6H2 O'
_chemical_formula_moiety 'C44 H40 Mn2 N4 O10, 6(H2 O)'
_chemical_formula_sum 'C44 H52 Mn2 N4 O16'
_chemical_formula_weight 1002.79
_chemical_name_common
;
Bis(\m-cantharidinato)bis[(1,10-phenanthroline)manganese(II)] hexahydrate
;
_chemical_name_systematic
;
bis(\m-2,3-dimethyl-7-oxobicyclo[2.2.1]heptane-2,3-
dicarboxylato)bis[(1,10-phenanthroline)manganese(II)] hexahydrate
;
_space_group_IT_number 15
_symmetry_cell_setting monoclinic
_symmetry_space_group_name_Hall '-C 2yc'
_symmetry_space_group_name_H-M 'C 1 2/c 1'
_cell_angle_alpha 90.0000
_cell_angle_beta 90.812(11)
_cell_angle_gamma 90.0000
_cell_formula_units_Z 4
_cell_length_a 17.806(5)
_cell_length_b 20.600(5)
_cell_length_c 11.982(3)
_cell_measurement_reflns_used 17413
_cell_measurement_temperature 298.0(10)
_cell_measurement_theta_max 27.5
_cell_measurement_theta_min 3.0
_cell_volume 4395(2)
_computing_cell_refinement PROCESS-AUTO
_computing_data_collection 'PROCESS-AUTO  (Rigaku, 1998)'
_computing_data_reduction 'CrystalStructure (Rigaku/MSC, 2004)'
_computing_molecular_graphics 'ORTEP-3 for Windows (Farrugia, 1997)'
_computing_publication_material 'CrystalStructure (Rigaku/MSC, 2004)'
_computing_structure_refinement 'CRYSTALS (Watkin <i>et al.</i>,  1996)'
_computing_structure_solution 'SIR97 (Altomare <i>et al.</i>,  1999)'
_diffrn_detector_area_resol_mean 10.00
_diffrn_measured_fraction_theta_full 0.997
_diffrn_measured_fraction_theta_max 0.997
_diffrn_measurement_device_type 'Rigaku R-AXIS RAPID'
_diffrn_measurement_method \w
_diffrn_radiation_type 'Mo K\a'
_diffrn_radiation_wavelength 0.71075
_diffrn_reflns_av_R_equivalents 0.029
_diffrn_reflns_limit_h_max 23
_diffrn_reflns_limit_h_min -23
_diffrn_reflns_limit_k_max 26
_diffrn_reflns_limit_k_min -26
_diffrn_reflns_limit_l_max 14
_diffrn_reflns_limit_l_min -15
_diffrn_reflns_number 21189
_diffrn_reflns_theta_full 27.48
_diffrn_reflns_theta_max 27.48
_diffrn_standards_decay_% 0
_diffrn_standards_number 0
_exptl_absorpt_coefficient_mu 0.653
_exptl_absorpt_correction_T_max 0.937
_exptl_absorpt_correction_T_min 0.830
_exptl_absorpt_correction_type multi-scan
_exptl_absorpt_process_details '(ABSCOR; Higashi, 1995)'
_exptl_crystal_colour yellow
_exptl_crystal_density_diffrn 1.515
_exptl_crystal_density_method 'not measured'
_exptl_crystal_description needle
_exptl_crystal_F_000 2088.00
_exptl_crystal_size_max 0.30
_exptl_crystal_size_mid 0.15
_exptl_crystal_size_min 0.10
_refine_diff_density_max 0.35
_refine_diff_density_min -0.34
_refine_ls_extinction_method none
_refine_ls_goodness_of_fit_ref 1.003
_refine_ls_hydrogen_treatment constr
_refine_ls_number_parameters 303
_refine_ls_number_reflns 5033
_refine_ls_R_factor_gt 0.0297
_refine_ls_shift/su_max 0.0000
_refine_ls_structure_factor_coef Fsqd
_refine_ls_weighting_details 'w = 1/[0.0003Fo^2^ + \s(Fo^2^)]/(4Fo^2^)'
_refine_ls_weighting_scheme calc
_refine_ls_wR_factor_ref 0.0744
_reflns_number_gt 3904
_reflns_number_total 5033
_reflns_threshold_expression F^2^>2\s(F^2^)
_cod_data_source_file at2187.cif
_cod_data_source_block I
_cod_original_sg_symbol_H-M 'C 2/c'
_cod_database_code 2211711
_cod_database_fobs_code 2211711

loop_
_symmetry_equiv_pos_site_id
_symmetry_equiv_pos_as_xyz
1 +X,+Y,+Z
2 -X,+Y,1/2-Z
3 -X,-Y,-Z
4 +X,-Y,1/2+Z
5 1/2+X,1/2+Y,+Z
6 1/2-X,1/2+Y,1/2-Z
7 1/2-X,1/2-Y,-Z
8 1/2+X,1/2-Y,1/2+Z

loop_
_atom_site_type_symbol
_atom_site_label
_atom_site_fract_x
_atom_site_fract_y
_atom_site_fract_z
_atom_site_U_iso_or_equiv
_atom_site_adp_type
_atom_site_calc_flag
_atom_site_refinement_flags
_atom_site_occupancy
Mn Mn1 0.241000(10) 0.199050(10) 0.66256(2) 0.02785(6) Uani d . 1.00
O O1 0.27975(6) 0.12197(6) 0.56117(9) 0.0343(2) Uani d . 1.00
O O2 0.28038(6) 0.09050(6) 0.38385(9) 0.0455(3) Uani d . 1.00
O O3 0.17367(6) 0.24311(5) 0.53552(8) 0.0299(2) Uani d . 1.00
O O4 0.17555(6) 0.22806(6) 0.35272(8) 0.0338(2) Uani d . 1.00
O O5 0.13254(6) 0.12974(5) 0.65226(6) 0.0281(2) Uani d . 1.00
O O6 0.000000(10) 0.29861(12) 0.250000(10) 0.0930(9) Uani d S 1.00
O O7 0.000000(10) 0.47324(10) 0.250000(10) 0.0642(6) Uani d S 1.00
O O8 0.43323(8) 0.07894(6) 0.36334(12) 0.0589(4) Uani d . 1.00
O O9 0.43373(8) 0.10863(9) 0.58903(12) 0.0714(5) Uani d . 1.00
N N1 0.27147(6) 0.14483(6) 0.82519(10) 0.0309(3) Uani d . 1.00
N N2 0.16934(6) 0.24152(6) 0.79571(9) 0.0282(3) Uani d . 1.00
C C1 0.32145(10) 0.09838(9) 0.84055(13) 0.0414(4) Uani d . 1.00
C C2 0.33484(11) 0.06794(9) 0.94276(14) 0.0473(5) Uani d . 1.00
C C3 0.29435(11) 0.08682(8) 1.03268(13) 0.0426(4) Uani d . 1.00
C C4 0.24000(9) 0.13520(8) 1.02118(12) 0.0329(4) Uani d . 1.00
C C5 0.19501(10) 0.15837(9) 1.11146(12) 0.0378(4) Uani d . 1.00
C C6 0.14336(10) 0.20472(9) 1.09595(12) 0.0375(4) Uani d . 1.00
C C7 0.13074(9) 0.23361(8) 0.98846(12) 0.0309(3) Uani d . 1.00
C C8 0.07725(10) 0.28202(9) 0.96785(12) 0.0389(4) Uani d . 1.00
C C9 0.07090(10) 0.30905(9) 0.86346(13) 0.0422(4) Uani d . 1.00
C C10 0.11869(10) 0.28751(8) 0.77998(12) 0.0359(4) Uani d . 1.00
C C11 0.17556(8) 0.21388(6) 0.89842(11) 0.0263(3) Uani d . 1.00
C C12 0.23003(8) 0.16342(6) 0.91417(11) 0.0272(3) Uani d . 1.00
C C13 0.24742(9) 0.10079(6) 0.47205(12) 0.0289(3) Uani d . 1.00
C C14 0.16239(9) 0.08531(6) 0.47822(11) 0.0267(3) Uani d . 1.00
C C15 0.14330(9) 0.06695(6) 0.60028(11) 0.0296(3) Uani d . 1.00
C C16 0.06492(10) 0.03735(8) 0.61249(12) 0.0372(4) Uani d . 1.00
C C17 0.01408(9) 0.09706(8) 0.59338(12) 0.0350(4) Uani d . 1.00
C C18 0.07212(8) 0.15092(8) 0.57799(11) 0.0269(3) Uani d . 1.00
C C19 0.11037(8) 0.14838(6) 0.46227(10) 0.0247(3) Uani d . 1.00
C C20 0.15695(8) 0.21127(6) 0.44957(11) 0.0251(3) Uani d . 1.00
C C21 0.05506(9) 0.14505(8) 0.36363(12) 0.0328(4) Uani d . 1.00
C C22 0.14496(10) 0.03072(8) 0.39478(12) 0.0387(4) Uani d . 1.00
H H1 0.3494 0.0852 0.7796 0.050 Uiso c R 1.00
H H2 0.3708 0.0353 0.9494 0.057 Uiso c R 1.00
H H3 0.3029 0.0674 1.1018 0.051 Uiso c R 1.00
H H5 0.2020 0.1407 1.1823 0.045 Uiso c R 1.00
H H6 0.1150 0.2185 1.1561 0.045 Uiso c R 1.00
H H8 0.0461 0.2959 1.0247 0.047 Uiso c R 1.00
H H9 0.0354 0.3411 0.8487 0.051 Uiso c R 1.00
H H10 0.1147 0.3065 0.7097 0.043 Uiso c R 1.00
H H15 0.1827 0.0411 0.6370 0.036 Uiso c R 1.00
H H18 0.0529 0.1941 0.5965 0.032 Uiso c R 1.00
H H161 0.0555 0.0041 0.5567 0.045 Uiso c R 1.00
H H162 0.0582 0.0191 0.6863 0.045 Uiso c R 1.00
H H171 -0.0174 0.0919 0.5273 0.042 Uiso c R 1.00
H H172 -0.0172 0.1053 0.6574 0.042 Uiso c R 1.00
H H211 0.0189 0.1114 0.3766 0.039 Uiso c R 1.00
H H212 0.0819 0.1356 0.2966 0.039 Uiso c R 1.00
H H213 0.0297 0.1860 0.3557 0.039 Uiso c R 1.00
H H221 0.1743 -0.0069 0.4138 0.046 Uiso c R 1.00
H H222 0.1572 0.0448 0.3209 0.046 Uiso c R 1.00
H H223 0.0925 0.0201 0.3975 0.046 Uiso c R 1.00
H H601 0.0230 0.3250 0.3010 0.112 Uiso c R 1.00
H H701 0.0200 0.4481 0.3040 0.078 Uiso c R 1.00
H H801 0.3826 0.0823 0.3665 0.071 Uiso c R 1.00
H H802 0.4438 0.0423 0.3225 0.071 Uiso c R 1.00
H H901 0.3835 0.1141 0.5812 0.086 Uiso c R 1.00
H H902 0.4526 0.0941 0.5222 0.085 Uiso c R 1.00

loop_
_atom_site_aniso_label
_atom_site_aniso_U_11
_atom_site_aniso_U_22
_atom_site_aniso_U_33
_atom_site_aniso_U_12
_atom_site_aniso_U_13
_atom_site_aniso_U_23
Mn1 0.02837(12) 0.03242(12) 0.02283(11) -0.00451(10) 0.00119(8) -0.00046(9)
O1 0.0252(5) 0.0417(6) 0.0360(5) -0.0008(4) -0.0013(4) -0.0090(4)
O2 0.0343(6) 0.0666(8) 0.0359(5) -0.0013(5) 0.0099(5) -0.0121(5)
O3 0.0355(6) 0.0313(5) 0.0228(4) -0.0075(4) -0.0021(4) -0.0006(4)
O4 0.0363(6) 0.0438(6) 0.0214(4) -0.0124(5) 0.0009(4) 0.0044(4)
O5 0.0299(5) 0.0343(5) 0.0202(4) -0.0047(4) -0.0013(4) 0.0005(4)
O6 0.115(2) 0.0718(17) 0.0920(18) 0.0000 -0.0127(16) 0.0000
O7 0.0614(13) 0.0582(13) 0.0732(13) 0.0000 0.0089(11) 0.0000
O8 0.0407(8) 0.0600(9) 0.0763(9) -0.0020(6) 0.0130(6) -0.0050(7)
O9 0.0403(8) 0.1151(13) 0.0587(8) 0.0111(8) -0.0062(6) -0.0096(8)
N1 0.0335(7) 0.0339(7) 0.0254(5) 0.0007(5) 0.0013(5) -0.0022(5)
N2 0.0309(7) 0.0311(6) 0.0226(5) -0.0024(5) -0.0002(4) 0.0007(5)
C1 0.0432(10) 0.0433(10) 0.0378(8) 0.0083(8) 0.0025(7) -0.0031(7)
C2 0.0524(11) 0.0390(10) 0.0504(10) 0.0123(8) -0.0070(8) 0.0027(8)
C3 0.0532(11) 0.0394(9) 0.0348(8) -0.0029(8) -0.0084(7) 0.0088(7)
C4 0.0381(9) 0.0346(8) 0.0258(6) -0.0086(7) -0.0029(6) 0.0038(6)
C5 0.0440(10) 0.0481(10) 0.0213(6) -0.0107(8) 0.0009(6) 0.0056(6)
C6 0.0391(9) 0.0504(10) 0.0230(6) -0.0096(8) 0.0069(6) -0.0027(6)
C7 0.0299(8) 0.0372(8) 0.0256(6) -0.0070(6) 0.0035(5) -0.0050(6)
C8 0.0343(9) 0.0470(9) 0.0355(8) -0.0006(7) 0.0081(6) -0.0105(7)
C9 0.0379(9) 0.0446(10) 0.0441(9) 0.0095(7) -0.0027(7) -0.0061(7)
C10 0.0422(9) 0.0361(9) 0.0292(7) 0.0037(7) -0.0034(6) 0.0001(6)
C11 0.0268(7) 0.0307(7) 0.0214(6) -0.0073(6) 0.0003(5) -0.0028(5)
C12 0.0291(7) 0.0296(7) 0.0230(6) -0.0071(6) -0.0002(5) -0.0009(5)
C13 0.0282(8) 0.0274(7) 0.0311(7) 0.0025(6) 0.0007(6) -0.0013(6)
C14 0.0271(7) 0.0283(7) 0.0245(6) -0.0037(5) -0.0007(5) -0.0020(5)
C15 0.0338(8) 0.0286(7) 0.0263(6) -0.0043(6) -0.0034(6) 0.0039(6)
C16 0.0394(9) 0.0399(9) 0.0324(7) -0.0135(7) 0.0004(6) 0.0061(6)
C17 0.0292(8) 0.0477(9) 0.0282(7) -0.0101(7) 0.0032(6) 0.0039(7)
C18 0.0237(7) 0.0347(8) 0.0224(6) -0.0023(6) 0.0010(5) 0.0004(6)
C19 0.0234(7) 0.0313(7) 0.0193(5) -0.0041(5) -0.0004(5) 0.0016(5)
C20 0.0215(7) 0.0319(8) 0.0219(6) 0.0013(5) -0.0014(5) 0.0039(5)
C21 0.0277(8) 0.0442(9) 0.0262(6) -0.0076(7) -0.0046(5) 0.0031(6)
C22 0.0420(10) 0.0374(9) 0.0365(8) -0.0041(7) -0.0010(7) -0.0089(7)

loop_
_atom_type_symbol
_atom_type_description
_atom_type_scat_dispersion_real
_atom_type_scat_dispersion_imag
_atom_type_scat_source
C C 0.003 0.002
;
International Tables for Crystallography
(1992, Vol. C, Tables 4.2.6.8 and 6.1.1.4)
;
H H 0.000 0.000
;
International Tables for Crystallography
(1992, Vol. C, Table 6.1.1.4)
;
Mn Mn 0.337 0.728
;
International Tables for Crystallography
(1992, Vol. C, Tables 4.2.6.8 and 6.1.1.4)
;
N N 0.006 0.003
;
International Tables for Crystallography
(1992, Vol. C, Tables 4.2.6.8 and 6.1.1.4)
;
O O 0.011 0.006
;
International Tables for Crystallography
(1992, Vol. C, Tables 4.2.6.8 and 6.1.1.4)
;

loop_
_geom_angle_atom_site_label_1
_geom_angle_atom_site_label_2
_geom_angle_atom_site_label_3
_geom_angle_site_symmetry_1
_geom_angle_site_symmetry_3
_geom_angle
_geom_angle_publ_flag
O1 Mn1 O3 . . 95.40(4) yes
O1 Mn1 O4 . 7_556 104.27(4) yes
O1 Mn1 N1 . . 92.69(4) yes
O1 Mn1 N2 . . 153.59(4) yes
O3 Mn1 O4 . 7_556 91.41(4) yes
O3 Mn1 N1 . . 159.30(4) yes
O3 Mn1 N2 . . 91.27(4) yes
O4 Mn1 N1 7_556 . 105.02(4) yes
O4 Mn1 N2 7_556 . 101.08(4) yes
O4 Mn1 O5 7_556 . 168.22(4) yes
O5 Mn1 O1 . . 78.08(4) yes
O5 Mn1 O3 . . 76.85(4) yes
O5 Mn1 N1 . . 86.27(4) yes
O5 Mn1 N2 . . 78.63(4) yes
N1 Mn1 N2 . . 73.51(4) yes
Mn1 O1 C13 . . 125.87(9) ?
Mn1 O3 C20 . . 119.31(9) ?
Mn1 O4 C20 7_556 . 117.86(9) ?
C15 O5 C18 . . 96.08(10) ?
Mn1 N1 C1 . . 128.35(10) ?
Mn1 N1 C12 . . 113.74(9) ?
C1 N1 C12 . . 117.89(12) ?
Mn1 N2 C10 . . 125.09(9) ?
Mn1 N2 C11 . . 116.25(9) ?
C10 N2 C11 . . 118.48(12) ?
N1 C1 C2 . . 123.80(15) ?
C1 C2 C3 . . 118.75(17) ?
C2 C3 C4 . . 120.03(15) ?
C3 C4 C5 . . 123.82(14) ?
C3 C4 C12 . . 117.42(13) ?
C5 C4 C12 . . 118.75(14) ?
C4 C5 C6 . . 121.50(14) ?
C5 C6 C7 . . 121.34(14) ?
C6 C7 C8 . . 123.53(14) ?
C6 C7 C11 . . 118.96(14) ?
C8 C7 C11 . . 117.49(13) ?
C7 C8 C9 . . 119.83(15) ?
C8 C9 C10 . . 118.77(16) ?
N2 C10 C9 . . 123.27(14) ?
N2 C11 C7 . . 122.14(13) ?
N2 C11 C12 . . 118.01(12) ?
C7 C11 C12 . . 119.84(12) ?
N1 C12 C4 . . 122.10(13) ?
N1 C12 C11 . . 118.35(12) ?
C4 C12 C11 . . 119.54(12) ?
O1 C13 O2 . . 123.92(14) ?
O1 C13 C14 . . 117.23(12) ?
O2 C13 C14 . . 118.82(13) ?
C13 C14 C15 . . 108.78(11) ?
C13 C14 C19 . . 112.96(11) ?
C13 C14 C22 . . 107.97(12) ?
C15 C14 C19 . . 100.11(10) ?
C15 C14 C22 . . 112.98(12) ?
C19 C14 C22 . . 113.88(11) ?
O5 C15 C14 . . 102.67(10) ?
O5 C15 C16 . . 100.84(11) ?
C14 C15 C16 . . 113.50(12) ?
C15 C16 C17 . . 101.65(12) ?
C16 C17 C18 . . 101.55(12) ?
O5 C18 C17 . . 101.77(11) ?
O5 C18 C19 . . 101.90(10) ?
C17 C18 C19 . . 112.87(12) ?
C14 C19 C18 . . 100.39(10) ?
C14 C19 C20 . . 112.35(11) ?
C14 C19 C21 . . 114.83(11) ?
C18 C19 C20 . . 107.57(11) ?
C18 C19 C21 . . 113.92(11) ?
C20 C19 C21 . . 107.57(11) ?
O3 C20 O4 . . 123.42(13) ?
O3 C20 C19 . . 118.61(11) ?
O4 C20 C19 . . 117.96(11) ?
H601 O6 H601 . 2_555 106.6 ?
H701 O7 H701 . 2_555 109.5 ?
H801 O8 H802 . . 107.2 ?
H901 O9 H902 . . 108.8 ?
N1 C1 H1 . . 118.1 ?
C2 C1 H1 . . 118.1 ?
C1 C2 H2 . . 120.6 ?
C3 C2 H2 . . 120.6 ?
C2 C3 H3 . . 120.0 ?
C4 C3 H3 . . 120.0 ?
C4 C5 H5 . . 119.3 ?
C6 C5 H5 . . 119.3 ?
C5 C6 H6 . . 119.3 ?
C7 C6 H6 . . 119.3 ?
C7 C8 H8 . . 120.1 ?
C9 C8 H8 . . 120.1 ?
C8 C9 H9 . . 120.6 ?
C10 C9 H9 . . 120.6 ?
N2 C10 H10 . . 118.4 ?
C9 C10 H10 . . 118.4 ?
O5 C15 H15 . . 112.9 ?
C14 C15 H15 . . 112.9 ?
C16 C15 H15 . . 112.9 ?
C15 C16 H161 . . 111.4 ?
C15 C16 H162 . . 111.4 ?
C17 C16 H161 . . 111.4 ?
C17 C16 H162 . . 111.4 ?
H161 C16 H162 . . 109.5 ?
C16 C17 H171 . . 111.4 ?
C16 C17 H172 . . 111.4 ?
C18 C17 H171 . . 111.4 ?
C18 C17 H172 . . 111.4 ?
H171 C17 H172 . . 109.5 ?
O5 C18 H18 . . 113.1 ?
C17 C18 H18 . . 113.1 ?
C19 C18 H18 . . 113.1 ?
C19 C21 H211 . . 109.5 ?
C19 C21 H212 . . 109.5 ?
C19 C21 H213 . . 109.5 ?
H211 C21 H212 . . 109.5 ?
H211 C21 H213 . . 109.5 ?
H212 C21 H213 . . 109.5 ?
C14 C22 H221 . . 109.5 ?
C14 C22 H222 . . 109.5 ?
C14 C22 H223 . . 109.5 ?
H221 C22 H222 . . 109.5 ?
H221 C22 H223 . . 109.5 ?
H222 C22 H223 . . 109.5 ?

loop_
_geom_bond_atom_site_label_1
_geom_bond_atom_site_label_2
_geom_bond_site_symmetry_2
_geom_bond_distance
_geom_bond_publ_flag
Mn1 O1 . 2.1206(11) yes
Mn1 O3 . 2.1276(10) yes
Mn1 O4 7_556 2.1222(11) yes
Mn1 O5 . 2.4032(11) yes
Mn1 N1 . 2.3042(12) yes
Mn1 N2 . 2.2353(11) yes
O1 C13 . 1.2824(18) yes
O2 C13 . 1.2344(18) yes
O3 C20 . 1.2533(16) yes
O4 C20 . 1.2597(16) yes
O5 C15 . 1.4495(17) ?
O5 C18 . 1.4535(17) ?
N1 C1 . 1.318(2) ?
N1 C12 . 1.3602(18) ?
N2 C10 . 1.320(2) ?
N2 C11 . 1.3591(17) ?
C1 C2 . 1.393(2) ?
C2 C3 . 1.362(2) ?
C3 C4 . 1.395(2) ?
C4 C5 . 1.437(2) ?
C4 C12 . 1.4167(19) ?
C5 C6 . 1.337(2) ?
C6 C7 . 1.434(2) ?
C7 C8 . 1.399(2) ?
C7 C11 . 1.411(2) ?
C8 C9 . 1.372(2) ?
C9 C10 . 1.395(2) ?
C11 C12 . 1.432(2) ?
C13 C14 . 1.550(2) ?
C14 C15 . 1.5530(19) ?
C14 C19 . 1.605(2) ?
C14 C22 . 1.534(2) ?
C15 C16 . 1.532(2) ?
C16 C17 . 1.542(2) ?
C17 C18 . 1.529(2) ?
C18 C19 . 1.5543(18) ?
C19 C20 . 1.547(2) ?
C19 C21 . 1.5292(19) ?
O6 H601 . 0.911 ?
O6 H601 2_555 0.911 ?
O7 H701 . 0.899 ?
O7 H701 2_555 0.899 ?
O8 H801 . 0.906 ?
O8 H802 . 0.920 ?
O9 H901 . 0.905 ?
O9 H902 . 0.923 ?
C1 H1 . 0.930 ?
C2 H2 . 0.930 ?
C3 H3 . 0.930 ?
C5 H5 . 0.930 ?
C6 H6 . 0.930 ?
C8 H8 . 0.930 ?
C9 H9 . 0.930 ?
C10 H10 . 0.930 ?
C15 H15 . 0.980 ?
C16 H161 . 0.970 ?
C16 H162 . 0.970 ?
C17 H171 . 0.970 ?
C17 H172 . 0.970 ?
C18 H18 . 0.980 ?
C21 H211 . 0.960 ?
C21 H212 . 0.960 ?
C21 H213 . 0.960 ?
C22 H221 . 0.960 ?
C22 H222 . 0.960 ?
C22 H223 . 0.960 ?

loop_
_geom_contact_atom_site_label_1
_geom_contact_atom_site_label_2
_geom_contact_distance
_geom_contact_site_symmetry_2
O1 O9 2.7710(17) .
O2 O8 2.7466(18) .
O2 C2 3.475(2) 4_554
O4 C5 3.2506(18) 1_554
O4 C6 3.1584(17) 1_554
O6 O7 3.597(3) .
O6 O9 2.949(2) 7_556
O6 O9 2.949(2) 8_454
O6 C21 3.575(2) .
O6 C21 3.575(2) 2_555
O7 O6 3.597(3) .
O7 O8 2.836(2) 5_455
O7 O8 2.836(2) 6_555
O7 O9 2.809(2) 7_556
O7 O9 2.809(2) 8_454
O8 O2 2.7466(18) .
O8 O7 2.836(2) 5_545
O8 O9 2.772(2) .
O8 C9 3.565(2) 7_556
O8 C9 3.367(2) 8_554
O8 C10 3.366(2) 7_556
O9 O1 2.7710(17) .
O9 O6 2.949(2) 7_556
O9 O7 2.809(2) 7_556
O9 O8 2.772(2) .
O9 C13 3.587(2) .
N1 C6 3.572(2) 7_557
N2 C5 3.354(2) 7_557
C2 O2 3.475(2) 4_555
C3 C8 3.540(2) 7_557
C3 C9 3.438(2) 7_557
C4 C7 3.553(2) 7_557
C4 C11 3.580(2) 7_557
C5 O4 3.2506(18) 1_556
C5 N2 3.354(2) 7_557
C5 C11 3.501(2) 7_557
C6 O4 3.1584(17) 1_556
C6 N1 3.572(2) 7_557
C6 C12 3.533(2) 7_557
C7 C4 3.553(2) 7_557
C7 C12 3.453(2) 7_557
C8 C3 3.540(2) 7_557
C9 O8 3.565(2) 7_556
C9 O8 3.367(2) 8_455
C9 C3 3.438(2) 7_557
C10 O8 3.366(2) 7_556
C11 C4 3.580(2) 7_557
C11 C5 3.501(2) 7_557
C12 C6 3.533(2) 7_557
C12 C7 3.453(2) 7_557
C13 O9 3.587(2) .
C21 O6 3.575(2) .
C21 C21 3.333(2) 2_555
Mn1 H901 3.244 .
O1 H801 3.095 .
O1 H901 1.867 .
O1 H902 3.173 .
O2 H2 3.145 4_554
O2 H3 3.442 1_554
O2 H5 2.959 1_554
O2 H801 1.842 .
O2 H802 3.170 .
O2 H901 3.013 .
O2 H902 3.466 .
O3 H901 3.407 7_556
O4 H5 2.767 1_554
O4 H6 2.584 1_554
O4 H601 3.421 .
O4 H901 3.512 7_556
O5 H172 3.131 2_556
O6 H6 2.872 1_554
O6 H6 2.872 2_556
O6 H8 2.833 1_554
O6 H8 2.833 2_556
O6 H213 2.693 .
O6 H213 2.693 2_555
O6 H701 3.165 .
O6 H701 3.165 2_555
O6 H901 3.393 7_556
O6 H901 3.393 8_454
O7 H1 2.965 7_556
O7 H1 2.965 8_454
O7 H2 3.346 7_556
O7 H2 3.346 8_454
O7 H601 3.139 .
O7 H601 3.139 2_555
O7 H801 3.384 5_455
O7 H801 3.384 6_555
O7 H802 1.951 5_455
O7 H802 1.951 6_555
O7 H901 3.392 7_556
O7 H901 3.392 8_454
O7 H902 3.166 7_556
O7 H902 3.166 8_454
O8 H2 2.807 4_554
O8 H9 3.085 7_556
O8 H9 2.462 8_554
O8 H10 2.654 7_556
O8 H701 3.193 5_545
O8 H701 3.469 6_545
O8 H802 3.235 2_655
O8 H901 2.861 .
O8 H902 1.954 .
O9 H1 2.793 .
O9 H2 3.577 4_554
O9 H8 2.917 8_554
O9 H9 3.577 8_554
O9 H601 2.042 7_556
O9 H601 3.276 8_555
O9 H701 1.912 7_556
O9 H701 3.201 8_555
O9 H801 2.857 .
O9 H802 3.480 .
N1 H6 3.471 7_557
N1 H221 3.499 4_555
N2 H5 3.345 7_557
C1 H8 3.579 7_557
C1 H221 3.355 4_555
C1 H701 3.468 7_556
C1 H901 3.328 .
C2 H8 3.535 7_557
C2 H221 3.138 4_555
C2 H801 3.340 4_555
C2 H802 3.328 4_555
C3 H15 3.540 4_555
C3 H221 3.037 4_555
C4 H221 3.157 4_555
C5 H212 3.054 1_556
C5 H222 3.503 1_556
C6 H171 3.538 2_556
C6 H211 3.489 2_556
C6 H212 3.013 1_556
C6 H213 3.168 2_556
C7 H18 3.506 2_556
C7 H171 3.552 2_556
C7 H213 3.573 2_556
C8 H18 3.032 2_556
C8 H213 3.482 2_556
C8 H601 3.433 2_556
C8 H902 3.449 8_455
C9 H3 3.416 7_557
C9 H9 3.216 2_556
C9 H10 3.407 2_556
C9 H18 3.275 2_556
C9 H902 3.485 8_455
C10 H3 3.581 7_557
C10 H5 3.542 7_557
C10 H9 3.317 2_556
C10 H801 3.206 7_556
C12 H221 3.374 4_555
C13 H2 3.575 4_554
C13 H801 2.761 .
C13 H901 2.751 .
C15 H222 3.511 4_555
C16 H161 3.051 3_556
C16 H162 3.303 2_556
C16 H171 3.251 3_556
C16 H172 3.217 2_556
C16 H211 3.412 3_556
C16 H222 3.418 4_555
C16 H223 3.044 3_556
C17 H161 3.008 3_556
C17 H162 3.361 2_556
C17 H172 2.990 2_556
C17 H223 3.073 3_556
C18 H172 3.461 2_556
C20 H6 3.587 1_554
C21 H5 3.425 1_554
C21 H6 3.113 1_554
C21 H6 3.391 2_556
C21 H211 3.224 2_555
C21 H212 3.088 2_555
C21 H213 3.128 2_555
C22 H5 3.567 1_554
C22 H15 3.499 4_554
C22 H162 3.093 4_554
C22 H171 3.531 3_556
H1 O7 2.965 7_556
H1 O9 2.793 .
H221 N1 3.499 4_554
H221 C1 3.355 4_554
H221 C2 3.138 4_554
H221 C3 3.037 4_554
H221 C4 3.157 4_554
H221 C12 3.374 4_554
H221 H2 3.567 4_554
H221 H3 3.426 4_554
H221 H15 3.396 4_554
H221 H162 3.406 4_554
H221 H171 3.380 3_556
H221 H172 3.548 3_556
H222 C5 3.503 1_554
H222 C15 3.511 4_554
H222 C16 3.418 4_554
H222 H5 2.708 1_554
H222 H15 2.868 4_554
H222 H162 2.712 4_554
H223 C16 3.044 3_556
H223 C17 3.073 3_556
H223 H161 2.745 3_556
H223 H162 2.965 3_556
H223 H162 2.717 4_554
H223 H171 2.820 3_556
H223 H172 2.980 3_556
H601 O4 3.421 .
H601 O7 3.139 .
H601 O9 2.042 7_556
H601 O9 3.276 8_454
H601 C8 3.433 2_556
H601 H1 3.095 7_556
H601 H6 3.255 1_554
H601 H6 3.340 2_556
H601 H8 3.395 1_554
H601 H8 2.511 2_556
H601 H213 2.941 .
H601 H213 3.545 2_555
H601 H701 2.535 .
H601 H701 2.926 2_555
H601 H901 2.504 7_556
H601 H902 2.725 7_556
H701 O6 3.165 .
H701 O8 3.193 5_455
H701 O8 3.469 6_555
H701 O9 1.912 7_556
H701 O9 3.201 8_454
H701 C1 3.468 7_556
H701 H1 2.636 7_556
H701 H1 3.123 8_454
H701 H2 3.217 8_454
H701 H601 2.535 .
H701 H601 2.926 2_555
H701 H802 2.381 5_455
H701 H802 2.552 6_555
H701 H901 2.533 7_556
H701 H902 2.303 7_556
H801 O1 3.095 .
H801 O2 1.842 .
H801 O7 3.384 5_545
H801 O9 2.857 .
H801 C2 3.340 4_5544
H801 C10 3.206 7_556
H801 C13 2.761 .
H801 H2 2.628 4_554
H801 H3 3.470 1_554
H801 H9 3.373 7_556
H801 H9 3.155 8_554
H801 H10 2.467 7_556
H801 H901 2.654 .
H801 H902 2.242 .
H802 O2 3.170 .
H802 O7 1.951 5_545
H802 O8 3.235 2_655
H802 O9 3.480 .
H802 C2 3.328 4_554
H802 H1 3.156 4_554
H802 H2 2.572 4_554
H802 H9 3.183 7_556
H802 H9 2.917 8_554
H802 H10 3.305 7_556
H802 H701 2.381 5_545
H802 H701 2.552 6_545
H802 H802 2.670 2_655
H802 H902 2.622 .
H901 Mn1 3.244 .
H901 O1 1.867 .
H901 O2 3.013 .
H901 O3 3.407 7_556
H901 O4 3.512 7_556
H901 O6 3.393 7_556
H901 O7 3.392 7_556
H901 O8 2.861 .
H901 C1 3.328 .
H901 C13 2.751 .
H901 H1 2.533 .
H901 H2 3.465 4_554
H901 H8 3.512 8_554
H901 H601 2.504 7_556
H901 H701 2.533 7_556
H901 H801 2.654 .
H902 O1 3.173 .
H902 O2 3.466 .
H902 O7 3.166 7_556
H902 O8 1.954 .
H902 C8 3.449 8_554
H902 C9 3.485 8_554
H902 H2 3.383 2_656
H902 H2 3.156 4_554
H902 H8 2.812 8_554
H902 H9 2.891 8_554
H902 H601 2.725 7_556
H902 H701 2.303 7_556
H902 H801 2.242 .
H902 H802 2.622 .

loop_
_geom_hbond_atom_site_label_D
_geom_hbond_atom_site_label_H
_geom_hbond_atom_site_label_A
_geom_hbond_site_symmetry_A
_geom_hbond_distance_DH
_geom_hbond_distance_HA
_geom_hbond_distance_DA
_geom_hbond_angle_DHA
_geom_hbond_publ_flag
O(6) H(601) O(9) 7_556 0.91 2.04 2.949(2) 174 yes
O(7) H(701) O(9) 7_556 0.90 1.91 2.809(2) 176 yes
O(8) H(801) O(2) . 0.91 1.84 2.7466(18) 176 yes
O(8) H(802) O(7) 5_545 0.92 1.95 2.836(2) 161 yes
O(9) H(901) O(1) . 0.91 1.87 2.7710(17) 178 yes
O(9) H(902) O(8) . 0.92 1.95 2.772(2) 147 yes

loop_
_geom_torsion_atom_site_label_1
_geom_torsion_atom_site_label_2
_geom_torsion_atom_site_label_3
_geom_torsion_atom_site_label_4
_geom_torsion_site_symmetry_1
_geom_torsion_site_symmetry_3
_geom_torsion_site_symmetry_4
_geom_torsion
O1 Mn1 O3 C20 . . . 16.28(10)
O3 Mn1 O1 C13 . . . -22.09(12)
O1 Mn1 O4 C20 . 7_556 7_556 51.85(11)
O4 Mn1 O1 C13 7_556 . . -114.93(12)
O1 Mn1 N1 C1 . . . 23.69(14)
O1 Mn1 N1 C12 . . . -154.53(9)
N1 Mn1 O1 C13 . . . 138.83(12)
O1 Mn1 N2 C10 . . . -117.50(13)
O1 Mn1 N2 C11 . . . 57.55(15)
N2 Mn1 O1 C13 . . . 81.81(15)
O3 Mn1 O4 C20 . 7_556 7_556 -44.09(10)
O4 Mn1 O3 C20 7_556 . . 120.76(10)
O3 Mn1 N1 C1 . . . 136.71(14)
O3 Mn1 N1 C12 . . . -41.52(17)
N1 Mn1 O3 C20 . . . -96.27(15)
O3 Mn1 N2 C10 . . . -12.65(12)
O3 Mn1 N2 C11 . . . 162.40(10)
N2 Mn1 O3 C20 . . . -138.13(10)
O4 Mn1 N1 C1 7_556 . . -81.85(14)
O4 Mn1 N1 C12 7_556 . . 99.92(10)
N1 Mn1 O4 C20 . 7_556 7_556 148.65(10)
O4 Mn1 N2 C10 7_556 . . 79.03(13)
O4 Mn1 N2 C11 7_556 . . -105.92(10)
N2 Mn1 O4 C20 . 7_556 7_556 -135.65(10)
N1 Mn1 N2 C10 . . . -178.41(13)
N1 Mn1 N2 C11 . . . -3.36(9)
N2 Mn1 N1 C1 . . . -179.21(14)
N2 Mn1 N1 C12 . . . 2.57(9)
Mn1 O1 C13 O2 . . . 132.53(13)
Mn1 O1 C13 C14 . . . -49.57(17)
Mn1 O3 C20 O4 . . . -119.08(13)
Mn1 O3 C20 C19 . . . 61.55(15)
Mn1 O4 C20 O3 7_556 . . 14.25(19)
Mn1 O4 C20 C19 7_556 . . -166.39(9)
C15 O5 C18 C17 . . . 57.46(11)
C15 O5 C18 C19 . . . -59.25(12)
C18 O5 C15 C14 . . . 58.77(12)
C18 O5 C15 C16 . . . -58.56(11)
Mn1 N1 C1 C2 . . . -179.01(13)
Mn1 N1 C12 C4 . . . 179.37(11)
Mn1 N1 C12 C11 . . . -1.60(16)
C1 N1 C12 C4 . . . 0.9(2)
C1 N1 C12 C11 . . . 179.98(11)
C12 N1 C1 C2 . . . -0.9(2)
Mn1 N2 C10 C9 . . . 174.67(12)
Mn1 N2 C11 C7 . . . -176.57(11)
Mn1 N2 C11 C12 . . . 3.80(16)
C10 N2 C11 C7 . . . -1.2(2)
C10 N2 C11 C12 . . . 179.19(13)
C11 N2 C10 C9 . . . -0.3(2)
N1 C1 C2 C3 . . . 0.0(2)
C1 C2 C3 C4 . . . 0.8(2)
C2 C3 C4 C5 . . . -179.65(17)
C2 C3 C4 C12 . . . -0.7(2)
C3 C4 C5 C6 . . . -179.71(17)
C3 C4 C12 N1 . . . -0.2(2)
C3 C4 C12 C11 . . . -179.22(14)
C5 C4 C12 N1 . . . 178.81(14)
C5 C4 C12 C11 . . . -0.2(2)
C12 C4 C5 C6 . . . 1.3(2)
C4 C5 C6 C7 . . . -0.3(2)
C5 C6 C7 C8 . . . 179.74(17)
C5 C6 C7 C11 . . . -2.0(2)
C6 C7 C8 C9 . . . 177.27(16)
C6 C7 C11 N2 . . . -176.56(14)
C6 C7 C11 C12 . . . 3.1(2)
C8 C7 C11 N2 . . . 1.8(2)
C8 C7 C11 C12 . . . -178.55(14)
C11 C7 C8 C9 . . . -1.0(2)
C7 C8 C9 C10 . . . -0.3(2)
C8 C9 C10 N2 . . . 1.0(2)
N2 C11 C12 N1 . . . -1.4(2)
N2 C11 C12 C4 . . . 177.65(13)
C7 C11 C12 N1 . . . 178.95(13)
C7 C11 C12 C4 . . . -2.0(2)
O1 C13 C14 C15 . . . -27.46(17)
O1 C13 C14 C19 . . . 82.75(15)
O1 C13 C14 C22 . . . -150.41(13)
O2 C13 C14 C15 . . . 150.55(13)
O2 C13 C14 C19 . . . -99.24(15)
O2 C13 C14 C22 . . . 27.60(18)
C13 C14 C15 O5 . . . 83.87(13)
C13 C14 C15 C16 . . . -168.19(12)
C13 C14 C19 C18 . . . -116.63(12)
C13 C14 C19 C20 . . . -2.59(14)
C13 C14 C19 C21 . . . 120.76(13)
C15 C14 C19 C18 . . . -1.11(13)
C15 C14 C19 C20 . . . 112.92(11)
C15 C14 C19 C21 . . . -123.72(12)
C19 C14 C15 O5 . . . -34.76(13)
C19 C14 C15 C16 . . . 73.17(14)
C22 C14 C15 O5 . . . -156.24(12)
C22 C14 C15 C16 . . . -48.31(17)
C22 C14 C19 C18 . . . 119.73(12)
C22 C14 C19 C20 . . . -126.24(12)
C22 C14 C19 C21 . . . -2.89(17)
O5 C15 C16 C17 . . . 37.15(12)
C14 C15 C16 C17 . . . -71.92(14)
C15 C16 C17 C18 . . . -2.06(13)
C16 C17 C18 O5 . . . -33.60(13)
C16 C17 C18 C19 . . . 74.85(14)
O5 C18 C19 C14 . . . 36.49(13)
O5 C18 C19 C20 . . . -81.13(13)
O5 C18 C19 C21 . . . 159.74(11)
C17 C18 C19 C14 . . . -71.88(13)
C17 C18 C19 C20 . . . 170.50(11)
C17 C18 C19 C21 . . . 51.37(17)
C14 C19 C20 O3 . . . -90.97(14)
C14 C19 C20 O4 . . . 89.64(14)
C18 C19 C20 O3 . . . 18.59(17)
C18 C19 C20 O4 . . . -160.80(12)
C21 C19 C20 O3 . . . 141.71(13)
C21 C19 C20 O4 . . . -37.69(17)
